data_7046993
loop_
_publ_author_name
'Dyckhoff, Florian'
'Li, Su'
'Reich, Robert M.'
'Hofmann, Benjamin J.'
'Herdtweck, Eberhardt'
'K\"uhn, Fritz E'

_publ_section_title
;
 Synthesis, characterization and application of organorhenium(vii)
 trioxides in metathesis reactions and epoxidation catalysis.
;
_journal_issue 29
_journal_name_full 'Dalton transactions (Cambridge, England : 2003)'
_journal_page_first 9755
_journal_page_last 9764
_journal_paper_doi 10.1039/c8dt02326c
_journal_volume 47
_journal_year 2018
_chemical_compound_source 'see text'
_chemical_formula_moiety 'C9 H18 N O3 Re'
_chemical_formula_sum 'C9 H18 N O3 Re'
_chemical_formula_weight 374.45
_space_group_IT_number 62
_space_group_name_Hall '-P 2ac 2n'
_space_group_name_H-M_alt 'P n m a'
_symmetry_cell_setting orthorhombic
_symmetry_Int_Tables_number 62
_symmetry_space_group_name_Hall '-P 2ac 2n'
_symmetry_space_group_name_H-M 'P n m a'
_atom_sites_solution_hydrogens geom
_atom_sites_solution_primary direct
_atom_sites_solution_secondary difmap
_audit_update_record
;
2018-06-04 deposited with the CCDC.
2018-06-29 downloaded from the CCDC.
;
_cell_angle_alpha 90
_cell_angle_beta 90
_cell_angle_gamma 90
_cell_formula_units_Z 4
_cell_length_a 10.2640(3)
_cell_length_b 13.0928(4)
_cell_length_c 8.2318(2)
_cell_measurement_reflns_used 9969
_cell_measurement_temperature 123
_cell_measurement_theta_max 36.3344
_cell_measurement_theta_min 2.4742
_cell_volume 1106.23(5)
_computing_cell_refinement 'SAINT (Bruker, 2008b)'
_computing_data_collection 'APEX II Control Software (Bruker, 2008a)'
_computing_data_reduction 'SAINT (Bruker, 2008b)'
_computing_molecular_graphics 'PLATON (Spek, 2011)'
_computing_publication_material 'PLATON (Spek, 2011), enCIFer (Allen, 2004)'
_computing_structure_refinement 'SHELXL97 (Sheldrick, 2008), SHELXLE (Huebschle, 2011)'
_computing_structure_solution 'SHELXS97 (Sheldrick, 2008)'
_diffrn_ambient_temperature 123
_diffrn_detector ' CCD plate '
_diffrn_detector_area_resol_mean 16
_diffrn_measured_fraction_theta_full 0.997
_diffrn_measured_fraction_theta_max 0.997
_diffrn_measurement_device ' \k-geometry diffractometer '
_diffrn_measurement_device_type ' Bruker APEX-II CCD '
_diffrn_measurement_method ' phi- and omega-rotation '
_diffrn_radiation_monochromator graphite
_diffrn_radiation_probe x-ray
_diffrn_radiation_source 'fine-focus sealed tube'
_diffrn_radiation_type MoK\a
_diffrn_radiation_wavelength 0.71073
_diffrn_reflns_av_R_equivalents 0.0581
_diffrn_reflns_av_sigmaI/netI 0.0150
_diffrn_reflns_limit_h_max 17
_diffrn_reflns_limit_h_min -17
_diffrn_reflns_limit_k_max 21
_diffrn_reflns_limit_k_min -21
_diffrn_reflns_limit_l_max 13
_diffrn_reflns_limit_l_min -13
_diffrn_reflns_number 85048
_diffrn_reflns_reduction_process
;
;
_diffrn_reflns_theta_full 36.46
_diffrn_reflns_theta_max 36.46
_diffrn_reflns_theta_min 2.92
_exptl_absorpt_coefficient_mu 10.968
_exptl_absorpt_correction_T_max 0.7471
_exptl_absorpt_correction_T_min 0.4420
_exptl_absorpt_correction_type multi-scan
_exptl_absorpt_process_details 'SADABS, Bruker, 2008b'
_exptl_crystal_colour yellow
_exptl_crystal_density_diffrn 2.248
_exptl_crystal_density_method 'Not Measured'
_exptl_crystal_description block
_exptl_crystal_F_000 712
_exptl_crystal_size_max 0.410
_exptl_crystal_size_mid 0.340
_exptl_crystal_size_min 0.300
_refine_diff_density_max 1.515
_refine_diff_density_min -1.726
_refine_diff_density_rms 0.111
_refine_ls_extinction_coef 0.00792(12)
_refine_ls_extinction_expression FC^*^=KFC[1+0.001XFC^2^\L^3^/SIN(2\Q)]^-1/4^
_refine_ls_extinction_method shelxl
_refine_ls_goodness_of_fit_ref 1.106
_refine_ls_hydrogen_treatment noref
_refine_ls_matrix_type full
_refine_ls_number_parameters 73
_refine_ls_number_reflns 2782
_refine_ls_number_restraints 0
_refine_ls_restrained_S_all 1.106
_refine_ls_R_factor_all 0.0154
_refine_ls_R_factor_gt 0.0138
_refine_ls_shift/su_max 0.006
_refine_ls_shift/su_mean 0.000
_refine_ls_structure_factor_coef Fsqd
_refine_ls_weighting_details 'calc w=1/[\s^2^(Fo^2^)+(0.0000P)^2^+1.5148P] where P=(Fo^2^+2Fc^2^)/3'
_refine_ls_weighting_scheme calc
_refine_ls_wR_factor_gt 0.0290
_refine_ls_wR_factor_ref 0.0294
_reflns_number_gt 2641
_reflns_number_total 2782
_reflns_threshold_expression I>2\s(I)
_cod_data_source_file c8dt02326c2.cif
_cod_data_source_block compound_5
_cod_depositor_comments 'Adding full bibliography for 7046992--7046994.cif.'
_cod_database_code 7046993

loop_
_symmetry_equiv_pos_site_id
_symmetry_equiv_pos_as_xyz
1 x,y,z
2 1/2-x,-y,1/2+z
3 1/2+x,1/2-y,1/2-z
4 -x,1/2+y,-z
5 -x,-y,-z
6 1/2+x,y,1/2-z
7 1/2-x,1/2+y,1/2+z
8 x,1/2-y,z

loop_
_atom_site_aniso_label
_atom_site_aniso_U_11
_atom_site_aniso_U_22
_atom_site_aniso_U_33
_atom_site_aniso_U_23
_atom_site_aniso_U_13
_atom_site_aniso_U_12
Re1 0.0106(1) 0.0167(1) 0.0071(1) 0.0000 -0.0018(1) 0.0000
O1 0.0120(6) 0.0465(11) 0.0144(7) 0.0000 -0.0034(5) 0.0000
O2 0.0272(6) 0.0262(6) 0.0163(5) -0.0093(4) -0.0009(4) 0.0008(5)
N1 0.0106(6) 0.0084(6) 0.0074(6) 0.0000 -0.0008(5) 0.0000
C1 0.0109(5) 0.0100(5) 0.0130(5) 0.0031(4) 0.0005(4) 0.0008(4)
C2 0.0179(6) 0.0231(7) 0.0126(6) 0.0073(5) -0.0012(5) -0.0002(5)
C3 0.0175(9) 0.0321(12) 0.0112(8) 0.0000 -0.0048(7) 0.0000
C4 0.0166(6) 0.0114(5) 0.0246(7) 0.0019(5) 0.0017(5) -0.0034(5)
C5 0.0134(6) 0.0167(6) 0.0224(7) 0.0030(5) 0.0025(5) 0.0049(5)

loop_
_atom_site_label
_atom_site_type_symbol
_atom_site_thermal_displace_type
_atom_site_fract_x
_atom_site_fract_y
_atom_site_fract_z
_atom_site_occupancy
_atom_site_U_iso_or_equiv
_atom_site_calc_flag
_atom_site_refinement_flags
Re1 Re Uani 0.86700(1) 0.25000 1.20788(1) 1.000 0.0115(1) d S
O1 O Uani 1.03407(16) 0.25000 1.1943(2) 1.000 0.0243(5) d S
O2 O Uani 0.81998(13) 0.35654(10) 1.31163(14) 1.000 0.0232(3) d .
N1 N Uani 0.79519(15) 0.25000 0.99447(18) 1.000 0.0088(3) d S
C1 C Uani 0.75953(13) 0.35208(10) 0.91705(16) 1.000 0.0113(3) d .
C2 C Uani 0.74844(15) 0.34268(13) 0.73225(18) 1.000 0.0179(4) d .
C3 C Uani 0.6734(2) 0.25000 0.6752(3) 1.000 0.0203(6) d S
C4 C Uani 0.86922(15) 0.42866(11) 0.9502(2) 1.000 0.0175(3) d .
C5 C Uani 0.63080(14) 0.39113(12) 0.98847(19) 1.000 0.0175(4) d .
H2A H Uiso 0.70530 0.40470 0.68950 1.000 0.0210 c R
H2B H Uiso 0.83720 0.34010 0.68550 1.000 0.0210 c R
H3A H Uiso 0.66610 0.25000 0.55530 1.000 0.0240 c SR
H3B H Uiso 0.58460 0.25000 0.72210 1.000 0.0240 c SR
H4A H Uiso 0.95180 0.40100 0.90980 1.000 0.0260 c R
H4B H Uiso 0.87590 0.44080 1.06740 1.000 0.0260 c R
H4C H Uiso 0.85010 0.49310 0.89470 1.000 0.0260 c R
H5A H Uiso 0.61120 0.45870 0.94350 1.000 0.0260 c R
H5B H Uiso 0.63850 0.39600 1.10690 1.000 0.0260 c R
H5C H Uiso 0.56050 0.34360 0.96060 1.000 0.0260 c R

loop_
_atom_type_symbol
_atom_type_description
_atom_type_scat_dispersion_real
_atom_type_scat_dispersion_imag
_atom_type_scat_source
C C 0.0033 0.0016 ' International Tables Vol C Tables 4.2.6.8 and 6.1.1.4'
H H 0.0000 0.0000 ' International Tables Vol C Tables 4.2.6.8 and 6.1.1.4'
N N 0.0061 0.0033 ' International Tables Vol C Tables 4.2.6.8 and 6.1.1.4'
O O 0.0106 0.0060 ' International Tables Vol C Tables 4.2.6.8 and 6.1.1.4'
Re Re -1.0185 7.2310 ' International Tables Vol C Tables 4.2.6.8 and 6.1.1.4'

loop_
_geom_angle_atom_site_label_1
_geom_angle_atom_site_label_2
_geom_angle_atom_site_label_3
_geom_angle
_geom_angle_site_symmetry_1
_geom_angle_site_symmetry_3
_geom_angle_publ_flag
O1 Re1 O2 108.36(5) . . yes
O1 Re1 N1 109.03(7) . . yes
O1 Re1 O2 108.36(5) . 8_555 yes
O2 Re1 N1 110.63(5) . . yes
O2 Re1 O2 109.77(6) . 8_555 yes
O2 Re1 N1 110.63(5) 8_555 . yes
Re1 N1 C1 118.56(7) . . yes
Re1 N1 C1 118.56(7) . 8_555 yes
C1 N1 C1 122.39(12) . 8_555 yes
N1 C1 C2 111.27(11) . . yes
N1 C1 C4 108.83(11) . . yes
N1 C1 C5 109.79(12) . . yes
C2 C1 C4 106.52(12) . . no
C2 C1 C5 110.10(12) . . no
C4 C1 C5 110.28(11) . . no
C1 C2 C3 114.28(14) . . no
C2 C3 C2 106.75(16) . 8_555 no
C1 C2 H2A 109.00 . . no
C1 C2 H2B 109.00 . . no
C3 C2 H2A 109.00 . . no
C3 C2 H2B 109.00 . . no
H2A C2 H2B 108.00 . . no
C2 C3 H3A 110.00 . . no
C2 C3 H3B 110.00 . . no
H3A C3 H3B 109.00 . . no
C2 C3 H3A 110.00 8_555 . no
C2 C3 H3B 110.00 8_555 . no
C1 C4 H4A 109.00 . . no
C1 C4 H4B 109.00 . . no
C1 C4 H4C 109.00 . . no
H4A C4 H4B 109.00 . . no
H4A C4 H4C 109.00 . . no
H4B C4 H4C 109.00 . . no
C1 C5 H5A 109.00 . . no
C1 C5 H5B 109.00 . . no
C1 C5 H5C 109.00 . . no
H5A C5 H5B 109.00 . . no
H5A C5 H5C 109.00 . . no
H5B C5 H5C 109.00 . . no

loop_
_geom_bond_atom_site_label_1
_geom_bond_atom_site_label_2
_geom_bond_distance
_geom_bond_site_symmetry_2
_geom_bond_publ_flag
Re1 O1 1.7185(16) . yes
Re1 O2 1.7053(13) . yes
Re1 N1 1.9051(15) . yes
Re1 O2 1.7053(13) 8_555 yes
N1 C1 1.5253(15) . yes
N1 C1 1.5253(15) 8_555 yes
C1 C2 1.530(2) . no
C1 C4 1.532(2) . no
C1 C5 1.534(2) . no
C2 C3 1.512(2) . no
C2 H2A 0.9900 . no
C2 H2B 0.9900 . no
C3 H3A 0.9900 . no
C3 H3B 0.9900 . no
C4 H4A 0.9800 . no
C4 H4B 0.9800 . no
C4 H4C 0.9800 . no
C5 H5A 0.9800 . no
C5 H5B 0.9800 . no
C5 H5C 0.9800 . no

loop_
_geom_torsion_atom_site_label_1
_geom_torsion_atom_site_label_2
_geom_torsion_atom_site_label_3
_geom_torsion_atom_site_label_4
_geom_torsion
_geom_torsion_site_symmetry_1
_geom_torsion_site_symmetry_4
_geom_torsion_publ_flag
O1 Re1 N1 C1 -93.89(11) . . no
O2 Re1 N1 C1 25.18(13) . . no
O2 Re1 N1 C1 -147.04(11) . 8_555 no
O2 Re1 N1 C1 147.04(11) 8_555 . no
Re1 N1 C1 C2 160.59(10) . . no
C1 N1 C1 C2 -27.52(18) 8_555 . no
Re1 N1 C1 C4 43.52(15) . . no
C1 N1 C1 C4 -144.58(13) 8_555 . no
Re1 N1 C1 C5 -77.27(14) . . no
C1 N1 C1 C5 94.63(15) 8_555 . no
N1 C1 C2 C3 45.03(17) . . no
C4 C1 C2 C3 163.50(13) . . no
C5 C1 C2 C3 -76.93(16) . . no
C1 C2 C3 C2 -62.69(19) . 8_555 no
